data_2214564
loop_
_publ_author_name
'Wu, Zhi-Hong'
'Zhou, Ying-Hua'
'Cai, Jin-Hua'

_publ_section_title
;<i>catena</i>-Poly[[[aquazinc(II)]-\m-<i>N</i>-(3-carboxy-2-oxidobenzylidene)glycinato-\k^4^<i>O</i>,<i>N</i>,<i>O</i>':<i>O</i>'']
 monohydrate]
;
_journal_coeditor_code BX2099
_journal_issue 8
_journal_name_full 'Acta Crystallographica Section E'
_journal_page_first m2223
_journal_page_last m2224
_journal_paper_doi 10.1107/S1600536807035647
_journal_volume 63
_journal_year 2007
_chemical_formula_iupac '[Zn (C10 H7 N O5) (H2 O)] , H2 O'
_chemical_formula_moiety 'C10 H9 N O6 Zn , H2 O'
_chemical_formula_sum 'C10 H11 N O7 Zn'
_chemical_formula_weight 322.59
_chemical_name_systematic
;
<i>catena</i>-Poly[[[aquazinc(II)]-\m-<i>N</i>-(3-carboxy-2-
oxidobenzylidene)glycinato-\k^4^<i>O</i>,<i>N</i>,<i>O</i>':<i>O</i>'']
monohydrate]
;
_space_group_IT_number 14
_symmetry_cell_setting monoclinic
_symmetry_space_group_name_Hall '-P 2ybc'
_symmetry_space_group_name_H-M 'P 1 21/c 1'
_atom_sites_solution_hydrogens geom
_atom_sites_solution_primary direct
_atom_sites_solution_secondary difmap
_audit_creation_method SHELXL97
_cell_angle_alpha 90.00
_cell_angle_beta 90.781(2)
_cell_angle_gamma 90.00
_cell_formula_units_Z 4
_cell_length_a 8.3985(9)
_cell_length_b 6.8730(7)
_cell_length_c 19.637(2)
_cell_measurement_reflns_used 978
_cell_measurement_temperature 173(2)
_cell_measurement_theta_max 27.01
_cell_measurement_theta_min 3.105
_cell_volume 1133.4(2)
_computing_cell_refinement 'SAINT (Bruker, 1999)'
_computing_data_collection 'SMART (Bruker, 1999)'
_computing_data_reduction SAINT
_computing_molecular_graphics 'SHELXTL (Sheldrick, 1997)'
_computing_publication_material SHELXTL
_computing_structure_refinement 'SHELXL97 (Sheldrick, 1997)'
_computing_structure_solution 'SHELXS97 (Sheldrick, 1997)'
_diffrn_ambient_temperature 173(2)
_diffrn_detector_area_resol_mean 0
_diffrn_measured_fraction_theta_full 0.993
_diffrn_measured_fraction_theta_max 0.993
_diffrn_measurement_device_type 'Bruker SMART APEX CCD area-detector'
_diffrn_measurement_method '\f and \w'
_diffrn_radiation_monochromator graphite
_diffrn_radiation_source 'fine-focus sealed tube'
_diffrn_radiation_type MoK\a
_diffrn_radiation_wavelength 0.71073
_diffrn_reflns_av_R_equivalents 0.0167
_diffrn_reflns_av_sigmaI/netI 0.0217
_diffrn_reflns_limit_h_max 5
_diffrn_reflns_limit_h_min -10
_diffrn_reflns_limit_k_max 8
_diffrn_reflns_limit_k_min -7
_diffrn_reflns_limit_l_max 25
_diffrn_reflns_limit_l_min -24
_diffrn_reflns_number 5599
_diffrn_reflns_theta_full 27.01
_diffrn_reflns_theta_max 27.01
_diffrn_reflns_theta_min 2.43
_diffrn_standards_interval_count 0
_diffrn_standards_interval_time 0
_diffrn_standards_number 0
_exptl_absorpt_coefficient_mu 2.198
_exptl_absorpt_correction_T_max 0.617
_exptl_absorpt_correction_T_min 0.354
_exptl_absorpt_correction_type multi-scan
_exptl_absorpt_process_details '(SADABS; Sheldrick, 1996)'
_exptl_crystal_colour yellow
_exptl_crystal_density_diffrn 1.890
_exptl_crystal_density_method 'not measured'
_exptl_crystal_description block
_exptl_crystal_F_000 656
_exptl_crystal_size_max 0.49
_exptl_crystal_size_mid 0.41
_exptl_crystal_size_min 0.22
_refine_diff_density_max 0.840
_refine_diff_density_min -0.871
_refine_ls_extinction_method none
_refine_ls_goodness_of_fit_ref 1.063
_refine_ls_hydrogen_treatment mixed
_refine_ls_matrix_type full
_refine_ls_number_parameters 166
_refine_ls_number_reflns 2479
_refine_ls_number_restraints 6
_refine_ls_restrained_S_all 1.062
_refine_ls_R_factor_all 0.0302
_refine_ls_R_factor_gt 0.0256
_refine_ls_shift/su_max 0.001
_refine_ls_shift/su_mean 0.000
_refine_ls_structure_factor_coef Fsqd
_refine_ls_weighting_details 'calc w = 1/[\s^2^(Fo^2^)+(0.0474P)^2^+0.7019P] where P=(Fo^2^+2Fc^2^)/3'
_refine_ls_weighting_scheme calc
_refine_ls_wR_factor_gt 0.0746
_refine_ls_wR_factor_ref 0.0778
_reflns_number_gt 2171
_reflns_number_total 2479
_reflns_threshold_expression I>2\s(I)
_cod_data_source_file bx2099.cif
_cod_data_source_block I
_cod_original_sg_symbol_H-M 'P 21/c'
_cod_database_code 2214564
_cod_database_fobs_code 2214564

loop_
_symmetry_equiv_pos_as_xyz
'x, y, z'
'-x, y+1/2, -z+1/2'
'-x, -y, -z'
'x, -y-1/2, z-1/2'

loop_
_atom_site_type_symbol
_atom_site_label
_atom_site_fract_x
_atom_site_fract_y
_atom_site_fract_z
_atom_site_U_iso_or_equiv
_atom_site_adp_type
_atom_site_calc_flag
_atom_site_refinement_flags
_atom_site_occupancy
Zn Zn1 0.35846(3) 0.11867(3) 0.168087(11) 0.01598(10) Uani d . 1
N N1 0.5830(2) 0.1334(2) 0.13345(9) 0.0168(4) Uani d . 1
O O1 0.01579(19) 0.2942(3) -0.09655(8) 0.0276(4) Uani d . 1
O O2 0.0220(2) 0.2399(3) 0.01427(8) 0.0299(4) Uani d . 1
H H2 0.108(4) 0.227(5) 0.0478(16) 0.045 Uiso d . 1
O O3 0.27673(17) 0.1979(2) 0.07472(7) 0.0215(3) Uani d . 1
O O4 0.47631(17) -0.0620(2) 0.24040(7) 0.0194(3) Uani d . 1
O O5 0.71706(17) -0.1686(2) 0.27122(7) 0.0193(3) Uani d . 1
O O6 0.1646(2) -0.0488(3) 0.17852(9) 0.0327(4) Uani d D 1
H H6A 0.109(3) -0.113(4) 0.1510(11) 0.049 Uiso d D 1
H H6B 0.117(3) -0.049(5) 0.2159(8) 0.049 Uiso d D 1
O O7 1.0306(2) -0.0718(3) 0.29892(9) 0.0307(4) Uani d D 1
H H7A 1.024(3) 0.017(4) 0.3286(13) 0.046 Uiso d D 1
H H7B 0.9363(17) -0.107(4) 0.2905(16) 0.046 Uiso d D 1
C C1 0.3562(2) 0.2400(3) 0.01927(10) 0.0166(4) Uani d . 1
C C2 0.5254(2) 0.2373(3) 0.01671(10) 0.0165(4) Uani d . 1
C C3 0.60165(9) 0.28856(11) -0.04338(4) 0.0191(4) Uani d . 1
H H3 0.7147 0.2866 -0.0446 0.023 Uiso calc R 1
C C4 0.51580(9) 0.34244(11) -0.10149(4) 0.0202(4) Uani d R 1
H H4 0.5698 0.3798 -0.1416 0.024 Uiso calc R 1
C C5 0.35162(9) 0.34113(11) -0.10031(4) 0.0199(4) Uani d R 1
H H5 0.2928 0.3768 -0.1401 0.024 Uiso calc R 1
C C6 0.27022(9) 0.28780(11) -0.04124(4) 0.0173(4) Uani d R 1
C C7 0.09381(9) 0.27567(11) -0.04348(4) 0.0214(4) Uani d R 1
C C8 0.62914(9) 0.18023(11) 0.07343(4) 0.0178(4) Uani d R 1
H H8 0.7404 0.1774 0.0654 0.021 Uiso calc R 1
C C9 0.70227(9) 0.06991(11) 0.18359(4) 0.0181(4) Uani d R 1
H H9A 0.8115 0.1060 0.1840 0.022 Uiso calc R 1
H H9B 0.7886 0.0065 0.1631 0.022 Uiso d R 1
C C10 0.62358(9) -0.06344(11) 0.23515(4) 0.0166(4) Uani d R 1

loop_
_atom_site_aniso_label
_atom_site_aniso_U_11
_atom_site_aniso_U_22
_atom_site_aniso_U_33
_atom_site_aniso_U_12
_atom_site_aniso_U_13
_atom_site_aniso_U_23
Zn1 0.01372(14) 0.02076(15) 0.01347(14) -0.00010(8) 0.00097(9) -0.00047(8)
N1 0.0156(8) 0.0178(9) 0.0172(9) 0.0001(6) 0.0002(7) 0.0015(7)
O1 0.0243(8) 0.0353(10) 0.0231(8) -0.0049(7) -0.0080(6) 0.0029(7)
O2 0.0173(8) 0.0503(11) 0.0221(8) -0.0012(7) -0.0011(6) 0.0050(8)
O3 0.0150(7) 0.0335(9) 0.0160(7) -0.0007(6) 0.0009(6) 0.0043(6)
O4 0.0160(7) 0.0244(8) 0.0178(7) -0.0003(6) 0.0018(5) 0.0028(6)
O5 0.0155(7) 0.0242(8) 0.0183(7) -0.0016(6) -0.0014(5) 0.0058(6)
O6 0.0295(9) 0.0483(11) 0.0203(8) -0.0212(8) 0.0036(7) -0.0062(8)
O7 0.0183(8) 0.0427(10) 0.0312(10) -0.0054(7) 0.0042(7) -0.0095(8)
C1 0.0187(10) 0.0152(9) 0.0159(9) -0.0004(8) 0.0003(8) -0.0012(7)
C2 0.0177(10) 0.0155(9) 0.0163(10) 0.0002(8) 0.0010(8) -0.0008(7)
C3 0.0184(10) 0.0174(10) 0.0217(10) -0.0005(8) 0.0032(8) -0.0022(8)
C4 0.0272(11) 0.0205(10) 0.0130(9) -0.0024(9) 0.0042(8) -0.0001(8)
C5 0.0263(11) 0.0180(10) 0.0154(10) 0.0009(9) -0.0021(8) -0.0015(8)
C6 0.0202(10) 0.0163(10) 0.0154(9) -0.0007(8) -0.0015(8) -0.0028(8)
C7 0.0222(11) 0.0210(11) 0.0211(10) -0.0016(8) -0.0035(8) -0.0006(8)
C8 0.0160(10) 0.0176(10) 0.0197(10) -0.0005(8) 0.0012(8) -0.0005(8)
C9 0.0124(9) 0.0247(10) 0.0172(10) -0.0003(8) 0.0002(7) 0.0038(8)
C10 0.0200(10) 0.0172(10) 0.0126(9) -0.0018(8) -0.0002(7) -0.0022(7)

loop_
_atom_type_symbol
_atom_type_description
_atom_type_scat_dispersion_real
_atom_type_scat_dispersion_imag
_atom_type_scat_source
C C 0.0033 0.0016 'International Tables Vol C Tables 4.2.6.8 and 6.1.1.4'
H H 0.0000 0.0000 'International Tables Vol C Tables 4.2.6.8 and 6.1.1.4'
N N 0.0061 0.0033 'International Tables Vol C Tables 4.2.6.8 and 6.1.1.4'
O O 0.0106 0.0060 'International Tables Vol C Tables 4.2.6.8 and 6.1.1.4'
Zn Zn 0.2839 1.4301 'International Tables Vol C Tables 4.2.6.8 and 6.1.1.4'

loop_
_geom_angle_atom_site_label_1
_geom_angle_atom_site_label_2
_geom_angle_atom_site_label_3
_geom_angle_site_symmetry_1
_geom_angle_site_symmetry_3
_geom_angle
O5 Zn1 O6 2_655 . 95.42(7)
O5 Zn1 N1 2_655 . 118.12(7)
O6 Zn1 N1 . . 145.80(7)
O5 Zn1 O3 2_655 . 103.74(6)
O6 Zn1 O3 . . 88.92(7)
N1 Zn1 O3 . . 89.32(7)
O5 Zn1 O4 2_655 . 100.26(6)
O6 Zn1 O4 . . 88.14(7)
N1 Zn1 O4 . . 79.92(6)
O3 Zn1 O4 . . 155.98(6)
C8 N1 C9 . . 118.66
C8 N1 Zn1 . . 128.06
C9 N1 Zn1 . . 113.16
C7 O2 H2 . . 105.00
C1 O3 Zn1 . . 129.71(13)
C10 O4 Zn1 . . 113.89
C10 O5 Zn1 . 2_645 123.30(10)
Zn1 O6 H6A . . 133(2)
Zn1 O6 H6B . . 119(2)
H6A O6 H6B . . 107.1(16)
H7A O7 H7B . . 105.9(15)
O3 C1 C6 . . 119.00
O3 C1 C2 . . 122.95(18)
C6 C1 C2 . . 118.04
C3 C2 C1 . . 119.79(16)
C3 C2 C8 . . 115.94
C1 C2 C8 . . 124.27
C4 C3 C2 . . 121.46
C4 C3 H3 . . 119.3
C2 C3 H3 . . 119.3
C5 C4 C3 . . 119.4
C5 C4 H4 . . 120.3
C3 C4 H4 . . 120.3
C4 C5 C6 . . 120.9
C4 C5 H5 . . 119.5
C6 C5 H5 . . 119.5
C5 C6 C1 . . 120.27
C5 C6 C7 . . 119.2
C1 C6 C7 . . 120.51
O1 C7 O2 . . 120.32
O1 C7 C6 . . 122.64
O2 C7 C6 . . 117.03
N1 C8 C2 . . 125.64
N1 C8 H8 . . 117.2
C2 C8 H8 . . 117.2
N1 C9 C10 . . 109.14
N1 C9 H9A . . 125.4
C10 C9 H9A . . 125.4
N1 C9 H9B . . 112.0
C10 C9 H9B . . 110.5
H9A C9 H9B . . 51.3
O4 C10 O5 . . 124.37
O4 C10 C9 . . 119.46
O5 C10 C9 . . 116.16

loop_
_geom_bond_atom_site_label_1
_geom_bond_atom_site_label_2
_geom_bond_site_symmetry_2
_geom_bond_distance
_geom_bond_publ_flag
Zn1 O5 2_655 1.9951(15) y
Zn1 O6 . 2.0065(16) y
Zn1 N1 . 2.0161(18) y
Zn1 O3 . 2.0234(15) y
Zn1 O4 . 2.1211(15) y
N1 C8 . 1.28660 ?
N1 C9 . 1.46162 ?
O1 C7 . 1.23004 ?
O2 C7 . 1.31486 ?
O2 H2 . 0.97(3) ?
O3 C1 . 1.317(2) ?
O4 C10 . 1.24258 ?
O5 C10 . 1.27487 ?
O5 Zn1 2_645 1.9951(15) ?
O6 H6A . 0.837(10) ?
O6 H6B . 0.843(10) ?
O7 H7A . 0.85(3) ?
O7 H7B . 0.85(3) ?
C1 C6 . 1.42052 ?
C1 C2 . 1.423(3) ?
C2 C3 . 1.395(2) ?
C2 C8 . 1.45845 ?
C3 C4 . 1.3916 ?
C3 H3 . 0.9500 ?
C4 C5 . 1.3794 ?
C4 H4 . 0.9500 ?
C5 C6 . 1.4031 ?
C5 H5 . 0.9500 ?
C6 C7 . 1.4840 ?
C8 H8 . 0.9500 ?
C9 C10 . 1.5233 ?
C9 H9A . 0.9500 ?
C9 H9B . 0.9415 ?

loop_
_geom_hbond_atom_site_label_D
_geom_hbond_atom_site_label_H
_geom_hbond_atom_site_label_A
_geom_hbond_site_symmetry_A
_geom_hbond_distance_DH
_geom_hbond_distance_HA
_geom_hbond_distance_DA
_geom_hbond_angle_DHA
O6 H6A O1 3 0.837(10) 1.94(3) 2.768(2) 172(3)
O6 H6B O7 1_455 0.843(10) 1.798(11) 2.637(2) 173(4)
O7 H7A O1 4_666 0.85(3) 1.96(3) 2.806(2) 175(3)
O7 H7B O5 . 0.85(3) 1.923(10) 2.763(2) 176(3)
O2 H2 O3 . 0.97(3) 1.52(3) 2.450(2) 158(3)
